data_4082152
loop_
_publ_author_name
'Nieto, Ismael'
'Wooten, Alfred J.'
'Robinson, Jerome R.'
'Carroll, Patrick J.'
'Schelter, Eric J.'
'Walsh, Patrick J.'

_publ_section_title
;
 Synthesis and Catalytic Activity of Heterobimetallic Rare Earth--Zinc
 Ethyl BINOLate Analogues of Shibasaki&#x2019;s Catalysts
;
_journal_issue 24
_journal_name_full Organometallics
_journal_page_first 7431
_journal_paper_doi 10.1021/om4009444
_journal_volume 32
_journal_year 2013
_chemical_formula_sum 'C78 H75 La O9 Zn3'
_chemical_formula_weight 1491.40
_space_group_IT_number 4
_symmetry_cell_setting monoclinic
_symmetry_Int_Tables_number 4
_symmetry_space_group_name_Hall 'P 2yb'
_symmetry_space_group_name_H-M 'P 1 21 1'
_atom_sites_solution_hydrogens geom
_atom_sites_solution_primary direct
_audit_creation_method SHELXL-97
_cell_angle_alpha 90.00
_cell_angle_beta 90.891(3)
_cell_angle_gamma 90.00
_cell_formula_units_Z 2
_cell_length_a 11.918(5)
_cell_length_b 22.919(9)
_cell_length_c 12.246(4)
_cell_measurement_temperature 143(1)
_cell_volume 3345(2)
_computing_data_collection 'CrystalClear (Rigaku, 1999)'
_computing_data_reduction 'CrystalClear (Rigaku, 1999)'
_computing_structure_solution 'SIR97 (Altomare, 1999)'
_diffrn_ambient_temperature 143(1)
_diffrn_measured_fraction_theta_full 0.911
_diffrn_measured_fraction_theta_max 0.911
_diffrn_measurement_device 'CCD Area Detector'
_diffrn_measurement_device_type 'Rigaku Mercury'
_diffrn_measurement_method 'phi and omega rotations'
_diffrn_radiation_monochromator graphite
_diffrn_radiation_source 'rotating anode'
_diffrn_radiation_type MoK\a
_diffrn_radiation_wavelength 0.71069
_diffrn_reflns_av_R_equivalents 0.0000
_diffrn_reflns_av_sigmaI/netI 0.0258
_diffrn_reflns_limit_h_max 14
_diffrn_reflns_limit_h_min -13
_diffrn_reflns_limit_k_max 22
_diffrn_reflns_limit_k_min -29
_diffrn_reflns_limit_l_max 14
_diffrn_reflns_limit_l_min -15
_diffrn_reflns_number 29590
_diffrn_reflns_theta_full 27.56
_diffrn_reflns_theta_max 27.56
_diffrn_reflns_theta_min 2.53
_exptl_absorpt_coefficient_mu 1.747
_exptl_absorpt_correction_T_max 1.0000
_exptl_absorpt_correction_T_min 0.2738
_exptl_absorpt_correction_type multi-scan
_exptl_crystal_density_diffrn 1.481
_exptl_crystal_F_000 1524
_exptl_crystal_size_max 0.32
_exptl_crystal_size_mid 0.28
_exptl_crystal_size_min 0.03
_refine_diff_density_max 1.337
_refine_diff_density_min -0.847
_refine_diff_density_rms 0.135
_refine_ls_abs_structure_details 'Flack H D (1983), Acta Cryst. A39, 876-881'
_refine_ls_abs_structure_Flack -0.010(12)
_refine_ls_extinction_method none
_refine_ls_goodness_of_fit_ref 1.062
_refine_ls_hydrogen_treatment constr
_refine_ls_matrix_type full
_refine_ls_number_parameters 825
_refine_ls_number_reflns 29590
_refine_ls_number_restraints 24
_refine_ls_restrained_S_all 1.063
_refine_ls_R_factor_all 0.0685
_refine_ls_R_factor_gt 0.0562
_refine_ls_shift/su_max 0.000
_refine_ls_shift/su_mean 0.000
_refine_ls_structure_factor_coef Fsqd
_refine_ls_weighting_details 'calc w=1/[\s^2^(Fo^2^)+(0.0736P)^2^+13.2179P] where P=(Fo^2^+2Fc^2^)/3'
_refine_ls_weighting_scheme calc
_refine_ls_wR_factor_gt 0.1392
_refine_ls_wR_factor_ref 0.1510
_reflns_number_gt 26551
_reflns_number_total 29590
_reflns_threshold_expression >2sigma(I)
_cod_data_source_file om4009444_si_002.cif
_cod_data_source_block shelxl_S_1_La
_cod_depositor_comments
;
The following automatic conversions were performed:

'_exptl_absorpt_correction_type' value 'Multi-scan' changed to
'multi-scan' according to
/home/saulius/struct/CIF-dictionaries/cif_core.dic dictionary named
'cif_core.dic' version 2.4.2 from 2011-04-26.

Automatic conversion script
Id: cif_fix_values 1891 2012-01-12 08:04:46Z andrius 
;
_cod_original_sg_symbol_H-M 'P 21     '
_cod_database_code 4082152

loop_
_symmetry_equiv_pos_as_xyz
'x, y, z'
'-x, y+1/2, -z'

loop_
_atom_site_label
_atom_site_type_symbol
_atom_site_fract_x
_atom_site_fract_y
_atom_site_fract_z
_atom_site_U_iso_or_equiv
_atom_site_adp_type
_atom_site_occupancy
_atom_site_symmetry_multiplicity
_atom_site_calc_flag
_atom_site_refinement_flags
La1 La 0.83865(3) 0.336245(12) 0.37528(2) 0.02053(7) Uani 1 1 d .
Zn1 Zn 0.89965(6) 0.26095(3) 0.61936(5) 0.02342(15) Uani 1 1 d .
Zn2 Zn 0.57881(6) 0.39846(3) 0.42622(5) 0.03058(17) Uani 1 1 d .
Zn3 Zn 0.85778(6) 0.30799(3) 0.09395(5) 0.02595(15) Uani 1 1 d .
O1 O 0.9099(3) 0.24614(16) 0.4585(3) 0.0230(9) Uani 1 1 d .
O2 O 0.9348(3) 0.28251(17) 0.2323(3) 0.0250(9) Uani 1 1 d .
O3 O 0.6452(3) 0.31976(15) 0.4279(3) 0.0232(8) Uani 1 1 d .
O4 O 0.8424(3) 0.33913(19) 0.5747(2) 0.0219(7) Uani 1 1 d .
O5 O 0.7646(3) 0.35793(16) 0.1925(3) 0.0236(8) Uani 1 1 d .
O6 O 0.7301(3) 0.42664(17) 0.3953(3) 0.0269(9) Uani 1 1 d .
O7 O 1.0736(3) 0.2921(2) 0.6143(3) 0.0354(10) Uani 1 1 d .
O8 O 0.7564(4) 0.23045(17) 0.0911(3) 0.0253(9) Uani 1 1 d .
O9 O 1.0058(4) 0.4033(2) 0.3645(3) 0.0428(11) Uani 1 1 d .
C1 C 0.8961(5) 0.1920(2) 0.4163(4) 0.0215(11) Uani 1 1 d .
C2 C 0.8096(5) 0.1565(3) 0.4563(4) 0.0256(12) Uani 1 1 d .
H2 H 0.7667 0.1702 0.5137 0.034 Uiso 1 1 calc R
C3 C 0.7869(5) 0.1033(3) 0.4146(4) 0.0269(13) Uani 1 1 d .
H3 H 0.7282 0.0814 0.4425 0.036 Uiso 1 1 calc R
C4 C 0.8515(5) 0.0807(3) 0.3287(5) 0.0277(13) Uani 1 1 d .
C5 C 0.8269(6) 0.0256(3) 0.2805(5) 0.0343(15) Uani 1 1 d .
H5 H 0.7680 0.0033 0.3070 0.046 Uiso 1 1 calc R
C6 C 0.8883(6) 0.0050(3) 0.1962(5) 0.0382(15) Uani 1 1 d .
H6 H 0.8724 -0.0317 0.1672 0.051 Uiso 1 1 calc R
C7 C 0.9753(6) 0.0383(3) 0.1523(5) 0.0357(15) Uani 1 1 d .
H7 H 1.0152 0.0244 0.0930 0.048 Uiso 1 1 calc R
C8 C 1.0012(5) 0.0915(3) 0.1972(4) 0.0280(13) Uani 1 1 d .
H8 H 1.0601 0.1130 0.1684 0.037 Uiso 1 1 calc R
C9 C 0.9405(5) 0.1152(2) 0.2871(4) 0.0231(12) Uani 1 1 d .
C10 C 0.9630(4) 0.1713(2) 0.3339(4) 0.0185(11) Uani 1 1 d .
C11 C 1.0591(5) 0.2065(3) 0.2904(4) 0.0215(12) Uani 1 1 d .
C12 C 1.1700(5) 0.1849(2) 0.2976(4) 0.0199(11) Uani 1 1 d .
C13 C 1.1988(5) 0.1336(3) 0.3584(5) 0.0293(13) Uani 1 1 d .
H13 H 1.1433 0.1144 0.3969 0.039 Uiso 1 1 calc R
C14 C 1.3062(5) 0.1122(3) 0.3612(5) 0.0332(14) Uani 1 1 d .
H14 H 1.3224 0.0784 0.4003 0.044 Uiso 1 1 calc R
C15 C 1.3916(6) 0.1410(3) 0.3056(5) 0.0368(15) Uani 1 1 d .
H15 H 1.4641 0.1260 0.3070 0.049 Uiso 1 1 calc R
C16 C 1.3688(5) 0.1911(3) 0.2493(5) 0.0355(15) Uani 1 1 d .
H16 H 1.4263 0.2100 0.2128 0.047 Uiso 1 1 calc R
C17 C 1.2596(5) 0.2149(3) 0.2455(5) 0.0301(14) Uani 1 1 d .
C18 C 1.2347(6) 0.2677(3) 0.1902(5) 0.0395(16) Uani 1 1 d .
H18 H 1.2917 0.2883 0.1564 0.053 Uiso 1 1 calc R
C19 C 1.1276(5) 0.2887(3) 0.1862(5) 0.0347(14) Uani 1 1 d .
H19 H 1.1133 0.3234 0.1492 0.046 Uiso 1 1 calc R
C20 C 1.0377(5) 0.2595(3) 0.2363(4) 0.0243(12) Uani 1 1 d .
C21 C 0.6090(4) 0.2830(2) 0.5086(4) 0.0213(11) Uani 1 1 d .
C22 C 0.5608(5) 0.2292(3) 0.4741(5) 0.0273(13) Uani 1 1 d .
H22 H 0.5565 0.2204 0.4000 0.036 Uiso 1 1 calc R
C23 C 0.5212(5) 0.1909(3) 0.5475(4) 0.0256(12) Uani 1 1 d .
H23 H 0.4884 0.1563 0.5234 0.034 Uiso 1 1 calc R
C24 C 0.5288(5) 0.2027(2) 0.6616(4) 0.0233(12) Uani 1 1 d .
C25 C 0.4839(5) 0.1639(3) 0.7377(5) 0.0285(13) Uani 1 1 d .
H25 H 0.4497 0.1296 0.7137 0.038 Uiso 1 1 calc R
C26 C 0.4898(6) 0.1757(3) 0.8459(5) 0.0353(15) Uani 1 1 d .
H26 H 0.4594 0.1499 0.8959 0.047 Uiso 1 1 calc R
C27 C 0.5423(6) 0.2274(3) 0.8823(5) 0.0334(14) Uani 1 1 d .
H27 H 0.5478 0.2348 0.9569 0.044 Uiso 1 1 calc R
C28 C 0.5853(5) 0.2670(3) 0.8105(4) 0.0268(13) Uani 1 1 d .
H28 H 0.6191 0.3010 0.8363 0.036 Uiso 1 1 calc R
C29 C 0.5783(5) 0.2560(2) 0.6967(4) 0.0194(11) Uani 1 1 d .
C30 C 0.6167(5) 0.2980(2) 0.6175(4) 0.0200(11) Uani 1 1 d .
C31 C 0.6606(4) 0.3568(2) 0.6517(4) 0.0170(11) Uani 1 1 d .
C32 C 0.5892(5) 0.3971(3) 0.7074(4) 0.0220(12) Uani 1 1 d .
C33 C 0.4745(5) 0.3854(2) 0.7248(4) 0.0242(12) Uani 1 1 d .
H33 H 0.4432 0.3506 0.6999 0.032 Uiso 1 1 calc R
C34 C 0.4094(5) 0.4250(3) 0.7780(4) 0.0290(13) Uani 1 1 d .
H34 H 0.3340 0.4164 0.7884 0.039 Uiso 1 1 calc R
C35 C 0.4521(6) 0.4779(3) 0.8172(5) 0.0316(15) Uani 1 1 d .
H35 H 0.4063 0.5041 0.8536 0.042 Uiso 1 1 calc R
C36 C 0.5609(5) 0.4901(3) 0.8013(4) 0.0273(13) Uani 1 1 d .
H36 H 0.5896 0.5254 0.8270 0.036 Uiso 1 1 calc R
C37 C 0.6338(5) 0.4511(2) 0.7464(4) 0.0239(12) Uani 1 1 d .
C38 C 0.7473(5) 0.4643(3) 0.7282(4) 0.0277(13) Uani 1 1 d .
H38 H 0.7772 0.4993 0.7539 0.037 Uiso 1 1 calc R
C39 C 0.8135(5) 0.4264(3) 0.6732(4) 0.0253(12) Uani 1 1 d .
H39 H 0.8881 0.4362 0.6612 0.034 Uiso 1 1 calc R
C40 C 0.7720(5) 0.3725(2) 0.6339(4) 0.0220(12) Uani 1 1 d .
C41 C 0.6648(5) 0.3805(2) 0.1571(4) 0.0247(12) Uani 1 1 d .
C42 C 0.5911(5) 0.3437(3) 0.0956(4) 0.0282(13) Uani 1 1 d .
H42 H 0.6150 0.3063 0.0776 0.038 Uiso 1 1 calc R
C43 C 0.4873(5) 0.3611(3) 0.0623(4) 0.0286(13) Uani 1 1 d .
H43 H 0.4427 0.3365 0.0197 0.038 Uiso 1 1 calc R
C44 C 0.4473(5) 0.4164(3) 0.0922(4) 0.0263(12) Uani 1 1 d .
C45 C 0.3361(5) 0.4345(3) 0.0663(5) 0.0330(14) Uani 1 1 d .
H45 H 0.2885 0.4089 0.0293 0.044 Uiso 1 1 calc R
C46 C 0.2973(6) 0.4882(3) 0.0941(5) 0.0392(16) Uani 1 1 d .
H46 H 0.2249 0.4998 0.0749 0.052 Uiso 1 1 calc R
C47 C 0.3698(6) 0.5261(3) 0.1531(5) 0.0363(15) Uani 1 1 d .
H47 H 0.3431 0.5624 0.1748 0.048 Uiso 1 1 calc R
C48 C 0.4772(5) 0.5111(3) 0.1791(4) 0.0285(13) Uani 1 1 d .
H48 H 0.5231 0.5374 0.2164 0.038 Uiso 1 1 calc R
C49 C 0.5201(5) 0.4553(3) 0.1498(4) 0.0261(13) Uani 1 1 d .
C50 C 0.6333(5) 0.4371(2) 0.1796(4) 0.0211(11) Uani 1 1 d .
C51 C 0.7109(5) 0.4812(2) 0.2287(4) 0.0240(12) Uani 1 1 d .
C52 C 0.7453(5) 0.5309(2) 0.1665(5) 0.0267(13) Uani 1 1 d .
C53 C 0.7168(5) 0.5380(3) 0.0553(5) 0.0274(14) Uani 1 1 d .
H53 H 0.6736 0.5097 0.0202 0.036 Uiso 1 1 calc R
C54 C 0.7513(6) 0.5859(3) -0.0025(5) 0.0354(15) Uani 1 1 d .
H54 H 0.7311 0.5896 -0.0758 0.047 Uiso 1 1 calc R
C55 C 0.8165(6) 0.6288(3) 0.0480(5) 0.0410(16) Uani 1 1 d .
H55 H 0.8397 0.6610 0.0081 0.055 Uiso 1 1 calc R
C56 C 0.8465(6) 0.6239(3) 0.1557(5) 0.0386(16) Uani 1 1 d .
H56 H 0.8897 0.6529 0.1887 0.051 Uiso 1 1 calc R
C57 C 0.8124(5) 0.5750(3) 0.2176(5) 0.0299(13) Uani 1 1 d .
C58 C 0.8435(6) 0.5697(3) 0.3293(5) 0.0375(16) Uani 1 1 d .
H58 H 0.8841 0.5993 0.3638 0.050 Uiso 1 1 calc R
C59 C 0.8132(6) 0.5204(3) 0.3869(5) 0.0331(14) Uani 1 1 d .
H59 H 0.8342 0.5166 0.4600 0.044 Uiso 1 1 calc R
C60 C 0.7507(5) 0.4757(3) 0.3351(4) 0.0254(12) Uani 1 1 d .
C61 C 0.8797(6) 0.2135(3) 0.7507(5) 0.0307(14) Uani 1 1 d .
H61A H 0.9493 0.2151 0.7927 0.041 Uiso 1 1 calc R
H61B H 0.8227 0.2322 0.7942 0.041 Uiso 1 1 calc R
C62 C 0.8473(7) 0.1492(3) 0.7391(5) 0.0452(18) Uani 1 1 d .
H62A H 0.7756 0.1463 0.7027 0.068 Uiso 1 1 calc R
H62B H 0.8432 0.1318 0.8102 0.068 Uiso 1 1 calc R
H62C H 0.9028 0.1293 0.6970 0.068 Uiso 1 1 calc R
C63 C 1.1231(6) 0.3209(5) 0.7085(6) 0.066(3) Uani 1 1 d U
H63A H 1.0694 0.3246 0.7668 0.088 Uiso 1 1 calc R
H63B H 1.1507 0.3594 0.6897 0.088 Uiso 1 1 calc R
C64 C 1.2186(9) 0.2805(5) 0.7407(9) 0.095(3) Uani 1 1 d U
H64A H 1.2778 0.3011 0.7798 0.126 Uiso 1 1 calc R
H64B H 1.1927 0.2482 0.7849 0.126 Uiso 1 1 calc R
C65 C 1.2552(9) 0.2609(7) 0.6343(13) 0.136(5) Uani 1 1 d U
H65A H 1.2947 0.2240 0.6409 0.182 Uiso 1 1 calc R
H65B H 1.3055 0.2893 0.6027 0.182 Uiso 1 1 calc R
C66 C 1.1543(6) 0.2541(4) 0.5651(8) 0.063(2) Uani 1 1 d U
H66A H 1.1688 0.2657 0.4905 0.084 Uiso 1 1 calc R
H66B H 1.1283 0.2140 0.5654 0.084 Uiso 1 1 calc R
C67 C 0.4348(6) 0.4373(4) 0.4387(6) 0.055(2) Uani 1 1 d .
H67A H 0.3949 0.4365 0.3691 0.074 Uiso 1 1 calc R
H67B H 0.3894 0.4177 0.4925 0.074 Uiso 1 1 calc R
C68 C 0.4576(9) 0.5024(4) 0.4746(8) 0.076(3) Uani 1 1 d .
H68A H 0.4988 0.5028 0.5427 0.114 Uiso 1 1 calc R
H68B H 0.3874 0.5223 0.4834 0.114 Uiso 1 1 calc R
H68C H 0.5005 0.5218 0.4197 0.114 Uiso 1 1 calc R
C69 C 0.9116(6) 0.3357(4) -0.0468(4) 0.0441(15) Uani 1 1 d .
H69A H 0.9746 0.3117 -0.0682 0.059 Uiso 1 1 calc R
H69B H 0.8524 0.3305 -0.1011 0.059 Uiso 1 1 calc R
C70 C 0.9471(9) 0.3973(4) -0.0474(6) 0.077(3) Uani 1 1 d .
H70A H 0.8846 0.4217 -0.0292 0.115 Uiso 1 1 calc R
H70B H 0.9732 0.4074 -0.1187 0.115 Uiso 1 1 calc R
H70C H 1.0066 0.4029 0.0053 0.115 Uiso 1 1 calc R
C71 C 0.7008(6) 0.2060(3) 0.1846(5) 0.0311(14) Uani 1 1 d .
H71A H 0.6429 0.2321 0.2106 0.041 Uiso 1 1 calc R
H71B H 0.7539 0.1984 0.2437 0.041 Uiso 1 1 calc R
C72 C 0.6502(6) 0.1497(3) 0.1409(5) 0.0338(14) Uani 1 1 d .
H72A H 0.5754 0.1563 0.1111 0.045 Uiso 1 1 calc R
H72B H 0.6463 0.1205 0.1980 0.045 Uiso 1 1 calc R
C73 C 0.7311(7) 0.1307(3) 0.0512(6) 0.0416(18) Uani 1 1 d .
H73A H 0.7744 0.0970 0.0743 0.055 Uiso 1 1 calc R
H73B H 0.6902 0.1212 -0.0155 0.055 Uiso 1 1 calc R
C74 C 0.8067(7) 0.1826(3) 0.0339(5) 0.0425(18) Uani 1 1 d .
H74A H 0.8814 0.1748 0.0628 0.057 Uiso 1 1 calc R
H74B H 0.8120 0.1914 -0.0433 0.057 Uiso 1 1 calc R
C75 C 1.0877(9) 0.4088(6) 0.4528(7) 0.098(4) Uani 1 1 d .
H75A H 1.1514 0.3832 0.4417 0.130 Uiso 1 1 calc R
H75B H 1.0546 0.4000 0.5227 0.130 Uiso 1 1 calc R
C76 C 1.1210(8) 0.4705(5) 0.4463(9) 0.085(3) Uani 1 1 d .
H76A H 1.0681 0.4953 0.4838 0.113 Uiso 1 1 calc R
H76B H 1.1954 0.4764 0.4777 0.113 Uiso 1 1 calc R
C77 C 1.1197(8) 0.4822(4) 0.3311(9) 0.075(3) Uani 1 1 d .
H77A H 1.1939 0.4763 0.3017 0.100 Uiso 1 1 calc R
H77B H 1.0975 0.5223 0.3177 0.100 Uiso 1 1 calc R
C78 C 1.0388(6) 0.4419(3) 0.2781(5) 0.0405(17) Uani 1 1 d .
H78A H 0.9746 0.4630 0.2487 0.054 Uiso 1 1 calc R
H78B H 1.0738 0.4204 0.2196 0.054 Uiso 1 1 calc R

loop_
_atom_site_aniso_label
_atom_site_aniso_U_11
_atom_site_aniso_U_22
_atom_site_aniso_U_33
_atom_site_aniso_U_23
_atom_site_aniso_U_13
_atom_site_aniso_U_12
La1 0.02461(16) 0.01701(13) 0.02001(13) 0.00043(13) 0.00158(10) 0.00081(15)
Zn1 0.0267(4) 0.0229(3) 0.0207(3) 0.0015(2) 0.0028(2) 0.0018(3)
Zn2 0.0301(4) 0.0283(4) 0.0334(4) 0.0030(3) 0.0030(3) 0.0048(3)
Zn3 0.0365(4) 0.0202(3) 0.0214(3) 0.0017(3) 0.0059(3) 0.0011(3)
O1 0.035(2) 0.016(2) 0.0174(17) -0.0008(14) 0.0082(15) 0.0051(17)
O2 0.024(2) 0.027(2) 0.0235(18) 0.0059(16) 0.0016(15) 0.0060(18)
O3 0.027(2) 0.018(2) 0.0237(18) -0.0023(14) 0.0024(15) 0.0003(15)
O4 0.0238(18) 0.0206(17) 0.0211(15) 0.0006(18) -0.0009(13) 0.001(2)
O5 0.026(2) 0.0236(19) 0.0211(18) -0.0023(14) -0.0027(15) 0.0005(17)
O6 0.033(2) 0.024(2) 0.0245(19) 0.0001(16) 0.0031(16) -0.0009(18)
O7 0.020(2) 0.051(3) 0.035(2) -0.010(2) 0.0016(17) 0.002(2)
O8 0.038(3) 0.018(2) 0.0197(18) 0.0018(15) 0.0032(16) -0.0046(18)
O9 0.047(3) 0.039(3) 0.042(2) 0.007(2) -0.004(2) -0.018(2)
C1 0.019(3) 0.022(3) 0.023(3) 0.006(2) 0.004(2) 0.002(2)
C2 0.025(3) 0.030(3) 0.022(3) 0.004(2) 0.006(2) 0.000(3)
C3 0.029(3) 0.026(3) 0.027(3) 0.004(2) 0.003(2) -0.004(3)
C4 0.025(3) 0.028(3) 0.030(3) 0.005(3) 0.000(2) -0.006(3)
C5 0.037(4) 0.027(3) 0.039(3) 0.002(3) -0.001(3) -0.008(3)
C6 0.043(4) 0.023(3) 0.048(4) -0.008(3) -0.007(3) -0.001(3)
C7 0.038(4) 0.032(3) 0.038(3) -0.012(3) 0.001(3) 0.004(3)
C8 0.024(3) 0.027(3) 0.033(3) -0.005(2) 0.004(2) 0.005(3)
C9 0.025(3) 0.020(3) 0.025(3) -0.001(2) -0.001(2) -0.001(2)
C10 0.018(3) 0.019(3) 0.019(2) 0.003(2) -0.002(2) 0.000(2)
C11 0.023(3) 0.023(3) 0.018(3) 0.002(2) 0.002(2) -0.001(2)
C12 0.023(3) 0.015(3) 0.021(3) -0.008(2) 0.001(2) 0.001(2)
C13 0.032(4) 0.022(3) 0.033(3) -0.008(2) -0.003(3) 0.006(3)
C14 0.033(4) 0.029(3) 0.038(3) -0.008(3) -0.008(3) 0.004(3)
C15 0.024(3) 0.043(4) 0.043(4) -0.009(3) -0.007(3) 0.006(3)
C16 0.020(3) 0.038(4) 0.049(4) -0.014(3) 0.005(3) -0.002(3)
C17 0.027(3) 0.031(3) 0.033(3) -0.005(3) 0.000(3) 0.003(3)
C18 0.031(4) 0.032(4) 0.055(4) 0.008(3) 0.015(3) -0.008(3)
C19 0.036(4) 0.029(3) 0.039(3) 0.005(3) 0.009(3) 0.003(3)
C20 0.024(3) 0.020(3) 0.029(3) -0.003(2) 0.005(2) 0.002(2)
C21 0.018(3) 0.027(3) 0.018(2) 0.001(2) -0.002(2) 0.005(2)
C22 0.025(3) 0.029(3) 0.028(3) -0.004(2) -0.003(2) -0.003(3)
C23 0.027(3) 0.022(3) 0.027(3) -0.008(2) -0.003(2) -0.002(2)
C24 0.019(3) 0.020(3) 0.031(3) -0.001(2) -0.004(2) 0.001(2)
C25 0.029(3) 0.023(3) 0.033(3) 0.002(2) -0.005(2) -0.003(3)
C26 0.038(4) 0.034(4) 0.035(3) 0.008(3) 0.006(3) -0.003(3)
C27 0.044(4) 0.036(4) 0.020(3) 0.000(2) 0.000(3) 0.001(3)
C28 0.033(3) 0.020(3) 0.028(3) -0.004(2) -0.001(2) 0.001(3)
C29 0.015(3) 0.021(3) 0.022(3) 0.003(2) -0.001(2) 0.005(2)
C30 0.018(3) 0.021(3) 0.021(3) -0.004(2) 0.000(2) 0.001(2)
C31 0.017(3) 0.017(2) 0.016(2) -0.0048(18) -0.0039(19) -0.001(2)
C32 0.023(3) 0.023(3) 0.019(3) 0.004(2) -0.002(2) 0.005(3)
C33 0.034(3) 0.015(3) 0.024(3) 0.003(2) 0.002(2) 0.000(2)
C34 0.025(3) 0.031(3) 0.031(3) 0.003(3) 0.005(2) 0.002(3)
C35 0.044(4) 0.023(3) 0.029(3) -0.003(2) 0.013(3) 0.010(3)
C36 0.037(4) 0.021(3) 0.024(3) -0.005(2) -0.004(2) 0.006(3)
C37 0.036(3) 0.018(3) 0.018(2) 0.006(2) -0.004(2) 0.004(2)
C38 0.032(4) 0.020(3) 0.031(3) -0.003(2) -0.006(3) -0.001(3)
C39 0.025(3) 0.027(3) 0.025(3) 0.000(2) -0.002(2) -0.002(3)
C40 0.026(3) 0.018(3) 0.022(3) -0.001(2) -0.002(2) 0.005(2)
C41 0.028(3) 0.022(3) 0.024(3) -0.001(2) -0.002(2) -0.002(2)
C42 0.036(3) 0.016(3) 0.032(3) -0.013(2) -0.003(2) -0.005(3)
C43 0.036(4) 0.026(3) 0.023(3) -0.001(2) -0.008(2) -0.004(3)
C44 0.028(3) 0.026(3) 0.025(3) 0.006(2) 0.002(2) 0.002(3)
C45 0.031(4) 0.037(4) 0.032(3) 0.002(3) -0.003(3) -0.001(3)
C46 0.026(4) 0.049(4) 0.043(4) 0.009(3) -0.002(3) 0.010(3)
C47 0.045(4) 0.030(3) 0.034(3) 0.009(3) 0.011(3) 0.012(3)
C48 0.031(4) 0.027(3) 0.027(3) 0.001(2) 0.002(2) 0.003(3)
C49 0.026(3) 0.028(3) 0.025(3) 0.001(2) 0.001(2) -0.004(3)
C50 0.025(3) 0.014(3) 0.024(3) 0.002(2) -0.002(2) -0.003(2)
C51 0.024(3) 0.018(3) 0.030(3) -0.005(2) 0.003(2) 0.003(2)
C52 0.030(3) 0.016(3) 0.034(3) 0.003(2) 0.001(2) 0.004(2)
C53 0.029(4) 0.024(3) 0.030(3) 0.000(2) 0.001(3) 0.001(3)
C54 0.043(4) 0.032(4) 0.031(3) 0.007(3) 0.008(3) -0.004(3)
C55 0.050(5) 0.032(4) 0.042(4) 0.010(3) 0.012(3) -0.003(3)
C56 0.044(4) 0.023(3) 0.049(4) -0.001(3) 0.007(3) -0.010(3)
C57 0.029(3) 0.021(3) 0.039(3) 0.001(3) 0.004(3) -0.004(3)
C58 0.045(4) 0.026(3) 0.042(4) -0.002(3) -0.001(3) -0.002(3)
C59 0.044(4) 0.027(3) 0.028(3) -0.007(3) -0.002(3) -0.003(3)
C60 0.024(3) 0.024(3) 0.028(3) 0.000(2) 0.002(2) -0.004(3)
C61 0.035(4) 0.031(3) 0.026(3) 0.009(2) -0.001(3) 0.003(3)
C62 0.068(5) 0.039(4) 0.029(3) 0.007(3) 0.001(3) -0.010(4)
C63 0.049(4) 0.108(8) 0.042(4) -0.029(4) -0.003(3) -0.018(4)
C64 0.098(8) 0.083(7) 0.101(6) 0.037(5) -0.067(6) -0.035(5)
C65 0.036(6) 0.157(11) 0.215(11) -0.098(10) -0.047(7) 0.043(7)
C66 0.017(4) 0.073(6) 0.100(6) -0.030(5) 0.003(3) 0.014(4)
C67 0.044(5) 0.074(6) 0.049(4) 0.021(4) 0.018(3) 0.035(4)
C68 0.085(7) 0.065(6) 0.079(6) -0.006(5) 0.014(5) 0.050(6)
C69 0.064(4) 0.035(3) 0.034(3) 0.003(3) 0.009(3) -0.008(4)
C70 0.134(9) 0.058(5) 0.039(4) 0.017(4) 0.006(5) -0.044(6)
C71 0.036(4) 0.032(3) 0.026(3) 0.004(2) 0.007(3) 0.000(3)
C72 0.035(4) 0.028(3) 0.038(3) 0.011(3) -0.008(3) -0.005(3)
C73 0.050(5) 0.030(4) 0.044(4) -0.008(3) -0.014(3) 0.004(3)
C74 0.073(5) 0.025(3) 0.030(3) -0.005(3) 0.016(3) 0.007(3)
C75 0.072(7) 0.163(12) 0.058(5) 0.044(6) -0.025(5) -0.067(8)
C76 0.051(6) 0.105(9) 0.098(8) -0.053(7) 0.005(5) -0.031(6)
C77 0.057(6) 0.049(5) 0.119(9) 0.019(5) 0.012(6) -0.012(5)
C78 0.047(5) 0.035(4) 0.040(4) 0.001(3) 0.013(3) -0.005(3)

loop_
_atom_type_symbol
_atom_type_description
_atom_type_scat_dispersion_real
_atom_type_scat_dispersion_imag
_atom_type_scat_source
C C 0.0033 0.0016 'International Tables Vol C Tables 4.2.6.8 and 6.1.1.4'
H H 0.0000 0.0000 'International Tables Vol C Tables 4.2.6.8 and 6.1.1.4'
O O 0.0106 0.0060 'International Tables Vol C Tables 4.2.6.8 and 6.1.1.4'
Zn Zn 0.2839 1.4301 'International Tables Vol C Tables 4.2.6.8 and 6.1.1.4'
La La -0.2871 2.4523 'International Tables Vol C Tables 4.2.6.8 and 6.1.1.4'

loop_
_geom_angle_atom_site_label_1
_geom_angle_atom_site_label_2
_geom_angle_atom_site_label_3
_geom_angle
O3 La1 O2 124.69(12)
O3 La1 O4 75.04(11)
O2 La1 O4 136.83(12)
O3 La1 O5 86.81(12)
O2 La1 O5 67.20(12)
O4 La1 O5 155.61(12)
O3 La1 O1 94.75(13)
O2 La1 O1 73.10(12)
O4 La1 O1 66.79(12)
O5 La1 O1 132.10(12)
O3 La1 O6 66.54(12)
O2 La1 O6 138.66(12)
O4 La1 O6 83.05(13)
O5 La1 O6 74.73(12)
O1 La1 O6 148.14(12)
O3 La1 O9 149.48(14)
O2 La1 O9 83.65(15)
O4 La1 O9 91.94(13)
O5 La1 O9 95.87(13)
O1 La1 O9 105.45(15)
O6 La1 O9 84.80(15)
O3 La1 Zn2 33.42(9)
O2 La1 Zn2 139.96(9)
O4 La1 Zn2 79.15(8)
O5 La1 Zn2 76.76(9)
O1 La1 Zn2 125.15(9)
O6 La1 Zn2 33.26(9)
O9 La1 Zn2 117.82(12)
O3 La1 Zn3 107.89(8)
O2 La1 Zn3 33.49(8)
O4 La1 Zn3 169.75(10)
O5 La1 Zn3 33.71(9)
O1 La1 Zn3 103.01(8)
O6 La1 Zn3 107.17(8)
O9 La1 Zn3 89.85(10)
Zn2 La1 Zn3 108.846(18)
O3 La1 Zn1 83.27(8)
O2 La1 Zn1 105.60(9)
O4 La1 Zn1 33.22(10)
O5 La1 Zn1 160.88(9)
O1 La1 Zn1 33.59(8)
O6 La1 Zn1 115.55(8)
O9 La1 Zn1 100.98(10)
Zn2 La1 Zn1 102.81(2)
Zn3 La1 Zn1 136.59(2)
C61 Zn1 O4 132.8(2)
C61 Zn1 O1 136.3(2)
O4 Zn1 O1 84.75(13)
C61 Zn1 O7 109.3(2)
O4 Zn1 O7 91.12(16)
O1 Zn1 O7 87.42(16)
C61 Zn1 La1 160.7(2)
O4 Zn1 La1 42.24(9)
O1 Zn1 La1 42.53(10)
O7 Zn1 La1 89.95(11)
C67 Zn2 O6 133.0(3)
C67 Zn2 O3 140.8(3)
O6 Zn2 O3 86.17(16)
C67 Zn2 La1 173.6(2)
O6 Zn2 La1 43.50(12)
O3 Zn2 La1 42.87(11)
C69 Zn3 O2 133.5(2)
C69 Zn3 O5 122.4(3)
O2 Zn3 O5 84.74(15)
C69 Zn3 O8 116.5(2)
O2 Zn3 O8 91.31(15)
O5 Zn3 O8 99.51(16)
C69 Zn3 La1 146.2(2)
O2 Zn3 La1 42.29(11)
O5 Zn3 La1 42.45(10)
O8 Zn3 La1 97.09(9)
C1 O1 Zn1 121.5(3)
C1 O1 La1 125.1(3)
Zn1 O1 La1 103.89(14)
C20 O2 Zn3 123.7(3)
C20 O2 La1 127.9(3)
Zn3 O2 La1 104.22(16)
C21 O3 Zn2 116.0(3)
C21 O3 La1 126.6(3)
Zn2 O3 La1 103.71(15)
C40 O4 Zn1 125.0(3)
C40 O4 La1 123.3(3)
Zn1 O4 La1 104.54(16)
C41 O5 Zn3 120.9(3)
C41 O5 La1 132.1(3)
Zn3 O5 La1 103.83(15)
C60 O6 Zn2 123.3(4)
C60 O6 La1 122.7(3)
Zn2 O6 La1 103.24(17)
C66 O7 C63 110.2(5)
C66 O7 Zn1 116.9(4)
C63 O7 Zn1 119.9(4)
C74 O8 C71 106.9(4)
C74 O8 Zn3 113.7(4)
C71 O8 Zn3 124.9(3)
C78 O9 C75 107.8(6)
C78 O9 La1 129.7(4)
C75 O9 La1 122.5(4)
O1 C1 C10 121.8(5)
O1 C1 C2 118.8(5)
C10 C1 C2 119.3(5)
C3 C2 C1 122.3(5)
C2 C3 C4 120.4(6)
C3 C4 C9 118.8(5)
C3 C4 C5 121.6(6)
C9 C4 C5 119.6(6)
C6 C5 C4 120.9(6)
C5 C6 C7 120.8(6)
C8 C7 C6 119.6(6)
C7 C8 C9 122.1(6)
C4 C9 C10 119.5(5)
C4 C9 C8 116.9(5)
C10 C9 C8 123.6(5)
C1 C10 C9 119.7(5)
C1 C10 C11 121.7(5)
C9 C10 C11 118.6(5)
C20 C11 C12 119.7(5)
C20 C11 C10 119.8(5)
C12 C11 C10 120.4(5)
C11 C12 C17 120.5(5)
C11 C12 C13 122.5(5)
C17 C12 C13 117.0(5)
C14 C13 C12 121.5(6)
C13 C14 C15 120.4(6)
C16 C15 C14 120.1(6)
C15 C16 C17 121.2(6)
C16 C17 C18 122.2(6)
C16 C17 C12 119.6(6)
C18 C17 C12 118.2(5)
C19 C18 C17 120.5(6)
C18 C19 C20 122.2(6)
O2 C20 C11 121.2(5)
O2 C20 C19 120.0(5)
C11 C20 C19 118.8(5)
O3 C21 C30 121.7(5)
O3 C21 C22 116.6(5)
C30 C21 C22 121.7(5)
C23 C22 C21 120.7(5)
C22 C23 C24 120.8(5)
C25 C24 C29 120.4(5)
C25 C24 C23 120.8(5)
C29 C24 C23 118.7(5)
C26 C25 C24 120.6(6)
C25 C26 C27 119.7(6)
C28 C27 C26 121.5(5)
C27 C28 C29 119.9(5)
C28 C29 C24 117.9(5)
C28 C29 C30 121.8(5)
C24 C29 C30 120.3(5)
C21 C30 C29 117.7(5)
C21 C30 C31 120.8(5)
C29 C30 C31 121.5(4)
C40 C31 C32 118.7(5)
C40 C31 C30 121.1(5)
C32 C31 C30 120.2(5)
C33 C32 C37 118.1(5)
C33 C32 C31 122.2(5)
C37 C32 C31 119.8(5)
C34 C33 C32 120.4(5)
C33 C34 C35 122.2(6)
C36 C35 C34 118.6(5)
C35 C36 C37 122.4(6)
C38 C37 C36 122.4(5)
C38 C37 C32 119.2(5)
C36 C37 C32 118.4(5)
C39 C38 C37 120.6(5)
C38 C39 C40 121.6(6)
O4 C40 C31 122.4(5)
O4 C40 C39 117.4(5)
C31 C40 C39 120.2(5)
O5 C41 C50 122.2(5)
O5 C41 C42 118.1(5)
C50 C41 C42 119.7(5)
C43 C42 C41 122.4(6)
C42 C43 C44 119.9(5)
C43 C44 C45 121.6(6)
C43 C44 C49 119.2(5)
C45 C44 C49 119.2(5)
C46 C45 C44 121.8(6)
C45 C46 C47 118.4(6)
C48 C47 C46 122.0(6)
C47 C48 C49 120.6(6)
C44 C49 C48 117.9(5)
C44 C49 C50 120.1(5)
C48 C49 C50 122.0(5)
C41 C50 C49 118.3(5)
C41 C50 C51 123.3(5)
C49 C50 C51 118.3(5)
C60 C51 C52 118.3(5)
C60 C51 C50 121.3(5)
C52 C51 C50 120.4(5)
C53 C52 C57 117.8(5)
C53 C52 C51 122.6(5)
C57 C52 C51 119.5(5)
C54 C53 C52 121.5(6)
C53 C54 C55 120.4(6)
C56 C55 C54 120.4(6)
C55 C56 C57 120.6(6)
C56 C57 C58 120.8(6)
C56 C57 C52 119.3(5)
C58 C57 C52 119.9(5)
C59 C58 C57 119.7(6)
C58 C59 C60 120.3(6)
O6 C60 C51 121.2(5)
O6 C60 C59 116.9(5)
C51 C60 C59 121.9(5)
C62 C61 Zn1 119.5(4)
O7 C63 C64 102.9(7)
C65 C64 C63 101.0(7)
C64 C65 C66 107.2(9)
O7 C66 C65 103.9(7)
C68 C67 Zn2 107.9(6)
C70 C69 Zn3 114.5(5)
O8 C71 C72 103.6(5)
C71 C72 C73 104.1(5)
C74 C73 C72 105.1(5)
O8 C74 C73 106.2(6)
O9 C75 C76 102.9(8)
C77 C76 C75 103.5(7)
C76 C77 C78 108.2(7)
O9 C78 C77 104.2(6)

loop_
_geom_bond_atom_site_label_1
_geom_bond_atom_site_label_2
_geom_bond_distance
La1 O3 2.433(4)
La1 O2 2.441(4)
La1 O4 2.443(3)
La1 O5 2.444(3)
La1 O1 2.449(4)
La1 O6 2.457(4)
La1 O9 2.520(4)
La1 Zn2 3.4745(13)
La1 Zn3 3.5164(14)
La1 Zn1 3.5176(12)
Zn1 C61 1.960(6)
Zn1 O4 1.991(4)
Zn1 O1 2.004(3)
Zn1 O7 2.195(4)
Zn2 C67 1.942(7)
Zn2 O6 1.958(4)
Zn2 O3 1.970(4)
Zn3 C69 1.954(6)
Zn3 O2 2.002(4)
Zn3 O5 2.010(4)
Zn3 O8 2.149(4)
O1 C1 1.353(7)
O2 C20 1.335(7)
O3 C21 1.373(6)
O4 C40 1.355(6)
O5 C41 1.362(7)
O6 C60 1.369(7)
O7 C66 1.437(8)
O7 C63 1.447(8)
O8 C74 1.437(7)
O8 C71 1.445(7)
O9 C78 1.438(8)
O9 C75 1.451(9)
C1 C10 1.380(7)
C1 C2 1.409(8)
C2 C3 1.347(8)
C3 C4 1.412(9)
C4 C9 1.423(8)
C4 C5 1.424(9)
C5 C6 1.360(9)
C6 C7 1.401(9)
C7 C8 1.372(8)
C8 C9 1.433(8)
C9 C10 1.431(7)
C10 C11 1.505(8)
C11 C20 1.405(8)
C11 C12 1.413(8)
C12 C17 1.429(8)
C12 C13 1.430(8)
C13 C14 1.371(8)
C14 C15 1.399(9)
C15 C16 1.365(9)
C16 C17 1.411(9)
C17 C18 1.416(9)
C18 C19 1.364(9)
C19 C20 1.411(8)
C21 C30 1.378(7)
C21 C22 1.422(8)
C22 C23 1.347(8)
C23 C24 1.425(7)
C24 C25 1.402(8)
C24 C29 1.420(8)
C25 C26 1.353(8)
C26 C27 1.409(9)
C27 C28 1.369(8)
C28 C29 1.417(7)
C29 C30 1.446(7)
C30 C31 1.502(7)
C31 C40 1.396(8)
C31 C32 1.436(7)
C32 C33 1.412(8)
C32 C37 1.427(8)
C33 C34 1.366(8)
C34 C35 1.398(9)
C35 C36 1.344(9)
C36 C37 1.423(8)
C37 C38 1.407(8)
C38 C39 1.359(8)
C39 C40 1.412(8)
C41 C50 1.379(8)
C41 C42 1.425(8)
C42 C43 1.356(8)
C43 C44 1.405(8)
C44 C45 1.420(8)
C44 C49 1.422(8)
C45 C46 1.361(9)
C46 C47 1.415(9)
C47 C48 1.358(9)
C48 C49 1.425(8)
C49 C50 1.453(8)
C50 C51 1.491(7)
C51 C60 1.386(8)
C51 C52 1.434(8)
C52 C53 1.408(8)
C52 C57 1.427(8)
C53 C54 1.371(8)
C54 C55 1.393(9)
C55 C56 1.366(9)
C56 C57 1.416(8)
C57 C58 1.417(9)
C58 C59 1.383(9)
C59 C60 1.410(8)
C61 C62 1.528(9)
C63 C64 1.516(14)
C64 C65 1.451(17)
C65 C66 1.470(12)
C67 C68 1.578(13)
C69 C70 1.474(11)
C71 C72 1.518(9)
C72 C73 1.536(10)
C73 C74 1.508(10)
C75 C76 1.470(16)
C76 C77 1.435(14)
C77 C78 1.478(11)
